data_1505722
loop_
_publ_author_name
'Sarkar, Sumana'
'Datta, Ayan'
'Mondal, Amrita'
'Chopra, Deepak'
'Ribas, Joan'
'Rajak, Kajal Krishna'
'Sairam S M, Sairam'
'Pati, Swapan K.'

_publ_section_title
;
 Competing magnetic interactions in a dinuclear Ni(II) complex:
 antiferromagnetic O-H...O moiety and ferromagnetic N3- ligand.
;
_journal_issue 1
_journal_name_full 'The journal of physical chemistry. B'
_journal_page_first 12
_journal_page_last 15
_journal_paper_doi 10.1021/jp0556963
_journal_volume 110
_journal_year 2006
_chemical_formula_sum 'C36 H49 Cl N12 Ni2 O6'
_chemical_formula_weight 898.74
_chemical_name_systematic
;
 ?
;
_space_group_IT_number 60
_symmetry_cell_setting orthorhombic
_symmetry_space_group_name_Hall '-P 2ac 2b'
_symmetry_space_group_name_H-M 'P b n a'
_atom_sites_solution_hydrogens geom
_atom_sites_solution_primary direct
_atom_sites_solution_secondary difmap
_audit_creation_method SHELXL-97
_cell_angle_alpha 90.00
_cell_angle_beta 90.00
_cell_angle_gamma 90.00
_cell_formula_units_Z 8
_cell_length_a 16.345(4)
_cell_length_b 17.334(4)
_cell_length_c 14.973(3)
_cell_measurement_temperature 293(2)
_cell_measurement_theta_max 27.4
_cell_measurement_theta_min 1.7
_cell_volume 4242.2(17)
_computing_structure_refinement 'SHELXL-97 (Sheldrick, 1997)'
_diffrn_ambient_temperature 293(2)
_diffrn_measured_fraction_theta_full 0.740
_diffrn_measured_fraction_theta_max 0.740
_diffrn_radiation_monochromator graphite
_diffrn_radiation_source 'fine-focus sealed tube'
_diffrn_radiation_type MoK\a
_diffrn_radiation_wavelength 0.71073
_diffrn_reflns_av_R_equivalents 0.0707
_diffrn_reflns_av_sigmaI/netI 0.0515
_diffrn_reflns_limit_h_max 21
_diffrn_reflns_limit_h_min -22
_diffrn_reflns_limit_k_max 19
_diffrn_reflns_limit_k_min -18
_diffrn_reflns_limit_l_max 21
_diffrn_reflns_limit_l_min -20
_diffrn_reflns_number 31629
_diffrn_reflns_theta_full 30.05
_diffrn_reflns_theta_max 30.05
_diffrn_reflns_theta_min 1.84
_exptl_absorpt_coefficient_mu 1.011
_exptl_absorpt_correction_T_max 0.8233
_exptl_absorpt_correction_T_min 0.7512
_exptl_absorpt_process_details '(SADABS; Sheldrik, 1997)'
_exptl_crystal_density_diffrn 1.432
_exptl_crystal_density_method 'not measured'
_exptl_crystal_F_000 1912
_exptl_crystal_size_max 0.30
_exptl_crystal_size_mid 0.30
_exptl_crystal_size_min 0.20
_refine_diff_density_max 0.838
_refine_diff_density_min -0.568
_refine_diff_density_rms 0.093
_refine_ls_extinction_method none
_refine_ls_goodness_of_fit_ref 1.283
_refine_ls_hydrogen_treatment mixed
_refine_ls_matrix_type full
_refine_ls_number_parameters 265
_refine_ls_number_reflns 4604
_refine_ls_number_restraints 0
_refine_ls_restrained_S_all 1.283
_refine_ls_R_factor_all 0.1434
_refine_ls_R_factor_gt 0.1057
_refine_ls_shift/su_max 0.001
_refine_ls_shift/su_mean 0.000
_refine_ls_structure_factor_coef Fsqd
_refine_ls_weighting_details 'calc w=1/[\s^2^(Fo^2^)+(0.0724P)^2^+7.7341P] where P=(Fo^2^+2Fc^2^)/3'
_refine_ls_weighting_scheme calc
_refine_ls_wR_factor_gt 0.1991
_refine_ls_wR_factor_ref 0.2139
_reflns_number_gt 3468
_reflns_number_total 4604
_reflns_threshold_expression >2sigma(I)
_cod_data_source_file jp0556963si20051006_102239.cif
_cod_data_source_block 1
_cod_depositor_comments
;
The following automatic conversions were performed:

'_symmetry_cell_setting' value 'Orthorhombic' changed to
'orthorhombic' according to
/home/saulius/struct/CIF-dictionaries/cif_core.dic dictionary named
'cif_core.dic' version 2.4.1 from 2010-06-29.

Automatic conversion script
Id: cif_fix_values 1715 2011-07-08 13:25:40Z adriana 
;
_cod_original_sg_symbol_H-M Pbcn
_cod_database_code 1505722

loop_
_symmetry_equiv_pos_as_xyz
'x, y, z'
'-x+1/2, -y, z+1/2'
'x, -y+1/2, -z'
'-x+1/2, y+1/2, -z+1/2'
'-x, -y, -z'
'x-1/2, y, -z-1/2'
'-x, y-1/2, z'
'x-1/2, -y-1/2, z-1/2'

loop_
_atom_site_label
_atom_site_type_symbol
_atom_site_fract_x
_atom_site_fract_y
_atom_site_fract_z
_atom_site_U_iso_or_equiv
_atom_site_adp_type
_atom_site_occupancy
_atom_site_symmetry_multiplicity
_atom_site_calc_flag
_atom_site_refinement_flags
C1 C 0.9029(4) 0.6374(4) 0.4268(3) 0.0482(15) Uani 1 1 d .
C2 C 0.9787(4) 0.6658(5) 0.4164(4) 0.066(2) Uani 1 1 d .
H2 H 0.9923 0.7176 0.4227 0.079 Uiso 1 1 calc R
C3 C 1.0368(4) 0.6050(6) 0.3942(5) 0.084(3) Uani 1 1 d .
H3 H 1.0909 0.6204 0.3867 0.100 Uiso 1 1 calc R
C4 C 1.0194(5) 0.5174(6) 0.3814(5) 0.082(3) Uani 1 1 d .
C5 C 0.9452(5) 0.4893(5) 0.3922(5) 0.074(2) Uani 1 1 d .
H5 H 0.9324 0.4374 0.3852 0.089 Uiso 1 1 calc R
C6 C 0.8861(4) 0.5474(4) 0.4160(4) 0.0571(17) Uani 1 1 d .
C7 C 0.8075(4) 0.5097(4) 0.4351(4) 0.0617(18) Uani 1 1 d .
H7A H 0.8085 0.4569 0.4139 0.074 Uiso 1 1 calc R
H7B H 0.7978 0.5090 0.4991 0.074 Uiso 1 1 calc R
C8 C 0.6683(5) 0.5099(4) 0.4175(4) 0.0651(19) Uani 1 1 d .
H8A H 0.6715 0.4940 0.4795 0.078 Uiso 1 1 calc R
H8B H 0.6597 0.4649 0.3802 0.078 Uiso 1 1 calc R
C9 C 0.6007(4) 0.5700(5) 0.4034(4) 0.063(2) Uani 1 1 d .
C10 C 0.5257(6) 0.5376(7) 0.3948(6) 0.102(3) Uani 1 1 d .
H10 H 0.5149 0.4850 0.3923 0.122 Uiso 1 1 calc R
C11 C 0.4656(6) 0.5976(9) 0.3903(6) 0.118(4) Uani 1 1 d .
H11 H 0.4116 0.5817 0.3843 0.141 Uiso 1 1 calc R
C12 C 0.4801(5) 0.6869(7) 0.3944(6) 0.104(4) Uani 1 1 d .
H12 H 0.4360 0.7207 0.3924 0.125 Uiso 1 1 calc R
C13 C 0.5553(4) 0.7137(5) 0.4007(4) 0.068(2) Uani 1 1 d .
H13 H 0.5675 0.7661 0.4018 0.082 Uiso 1 1 calc R
C14 C 0.7490(5) 0.5450(5) 0.3002(4) 0.073(2) Uani 1 1 d .
H14A H 0.6958 0.5348 0.2739 0.087 Uiso 1 1 calc R
H14B H 0.7851 0.5024 0.2858 0.087 Uiso 1 1 calc R
C15 C 0.7854(6) 0.6238(5) 0.2621(5) 0.091(3) Uani 1 1 d .
H15A H 0.7814 0.6206 0.1975 0.109 Uiso 1 1 calc R
H15B H 0.8433 0.6236 0.2763 0.109 Uiso 1 1 calc R
C16 C 0.8099(5) 0.7785(5) 0.2751(4) 0.084(3) Uani 1 1 d .
H16A H 0.8612 0.7686 0.3043 0.127 Uiso 1 1 calc R
H16B H 0.7856 0.8241 0.2999 0.127 Uiso 1 1 calc R
H16C H 0.8191 0.7858 0.2124 0.127 Uiso 1 1 calc R
C17 C 0.6819(5) 0.7326(6) 0.2434(4) 0.099(3) Uani 1 1 d .
H17A H 0.6404 0.6935 0.2470 0.149 Uiso 1 1 calc R
H17B H 0.6957 0.7415 0.1819 0.149 Uiso 1 1 calc R
H17C H 0.6618 0.7795 0.2694 0.149 Uiso 1 1 calc R
C18 C 1.0829(6) 0.4522(7) 0.3562(6) 0.125(4) Uani 1 1 d .
H18A H 1.1362 0.4747 0.3488 0.187 Uiso 1 1 calc R
H18B H 1.0665 0.4280 0.3014 0.187 Uiso 1 1 calc R
H18C H 1.0847 0.4144 0.4030 0.187 Uiso 1 1 calc R
Cl1 Cl 0.77107(19) 0.7500 0.0000 0.0818(9) Uani 1 2 d S
N1 N 0.7419(3) 0.5524(3) 0.3903(3) 0.0491(13) Uani 1 1 d .
N2 N 0.6144(3) 0.6569(4) 0.4056(3) 0.0531(14) Uani 1 1 d .
N3 N 0.7513(3) 0.7083(3) 0.2896(3) 0.0506(13) Uani 1 1 d .
N4 N 0.7169(3) 0.6782(3) 0.5504(3) 0.0411(11) Uani 1 1 d .
N5 N 0.6932(3) 0.6186(3) 0.5903(3) 0.0538(13) Uani 1 1 d .
N6 N 0.6693(6) 0.5618(5) 0.6291(4) 0.111(3) Uani 1 1 d .
Ni1 Ni 0.73153(4) 0.68747(4) 0.41820(4) 0.0370(3) Uani 1 1 d .
O1 O 0.8463(2) 0.6964(2) 0.4453(2) 0.0452(10) Uani 1 1 d .
O2 O 0.8091(6) 0.7079(6) -0.0605(5) 0.159(4) Uani 1 1 d .
O3 O 0.7681(9) 0.6672(10) 0.0501(8) 0.252(7) Uani 1 1 d .
O4 O 0.6931(8) 0.7500 0.0000 0.221(8) Uani 1 2 d S
H1A H 0.856(7) 0.7500 0.5000 0.12(4) Uiso 1 2 d S

loop_
_atom_site_aniso_label
_atom_site_aniso_U_11
_atom_site_aniso_U_22
_atom_site_aniso_U_33
_atom_site_aniso_U_23
_atom_site_aniso_U_13
_atom_site_aniso_U_12
C1 0.044(3) 0.074(5) 0.027(2) 0.006(3) 0.009(2) 0.004(3)
C2 0.052(4) 0.098(6) 0.048(3) 0.015(4) 0.012(3) 0.009(4)
C3 0.044(4) 0.150(9) 0.058(4) 0.031(5) 0.021(3) 0.031(5)
C4 0.078(6) 0.113(8) 0.054(4) 0.023(4) 0.024(4) 0.044(5)
C5 0.082(5) 0.082(6) 0.058(4) 0.008(4) 0.024(4) 0.025(5)
C6 0.063(4) 0.067(5) 0.042(3) 0.005(3) 0.015(3) 0.019(4)
C7 0.073(5) 0.056(4) 0.056(4) 0.001(3) 0.016(3) 0.006(4)
C8 0.085(5) 0.057(5) 0.052(4) -0.012(3) 0.005(4) -0.025(4)
C9 0.057(4) 0.092(6) 0.039(3) 0.001(3) 0.002(3) -0.032(4)
C10 0.086(7) 0.138(9) 0.080(6) 0.006(6) -0.011(5) -0.063(7)
C11 0.050(5) 0.213(14) 0.091(6) 0.021(8) -0.019(5) -0.053(7)
C12 0.048(5) 0.183(12) 0.081(6) 0.017(6) -0.010(4) -0.031(6)
C13 0.047(4) 0.114(7) 0.043(3) 0.008(4) -0.008(3) -0.010(4)
C14 0.102(6) 0.083(5) 0.034(3) -0.026(3) 0.015(3) -0.022(5)
C15 0.123(7) 0.112(7) 0.038(4) -0.018(4) 0.023(4) -0.007(6)
C16 0.067(5) 0.143(8) 0.043(4) 0.014(4) 0.008(3) -0.031(5)
C17 0.069(5) 0.196(10) 0.032(3) 0.007(5) -0.003(3) -0.022(6)
C18 0.099(7) 0.191(12) 0.085(6) 0.032(7) 0.038(5) 0.084(8)
Cl1 0.0785(19) 0.120(3) 0.0468(13) -0.0207(16) 0.000 0.000
N1 0.058(3) 0.058(3) 0.031(2) -0.010(2) 0.009(2) -0.015(3)
N2 0.046(3) 0.087(4) 0.026(2) -0.001(2) -0.0062(19) -0.016(3)
N3 0.059(3) 0.069(4) 0.024(2) -0.005(2) 0.003(2) -0.010(3)
N4 0.045(3) 0.050(3) 0.028(2) 0.001(2) 0.0023(18) -0.006(2)
N5 0.063(3) 0.066(4) 0.032(2) 0.001(3) -0.004(2) -0.016(3)
N6 0.180(8) 0.106(6) 0.049(3) 0.019(4) 0.003(4) -0.073(6)
Ni1 0.0408(4) 0.0479(5) 0.0222(3) -0.0051(3) 0.0030(3) -0.0080(3)
O1 0.0305(19) 0.066(3) 0.0390(19) -0.0118(19) 0.0028(15) 0.0037(19)
O2 0.197(9) 0.191(9) 0.089(5) -0.052(5) 0.046(6) -0.004(7)
O3 0.35(2) 0.301(18) 0.104(8) 0.005(10) 0.017(9) -0.017(13)
O4 0.075(8) 0.34(2) 0.248(19) 0.081(17) 0.000 0.000

loop_
_atom_type_symbol
_atom_type_description
_atom_type_scat_dispersion_real
_atom_type_scat_dispersion_imag
_atom_type_scat_source
C C 0.0033 0.0016 'International Tables Vol C Tables 4.2.6.8 and 6.1.1.4'
H H 0.0000 0.0000 'International Tables Vol C Tables 4.2.6.8 and 6.1.1.4'
Cl Cl 0.1484 0.1585 'International Tables Vol C Tables 4.2.6.8 and 6.1.1.4'
N N 0.0061 0.0033 'International Tables Vol C Tables 4.2.6.8 and 6.1.1.4'
Ni Ni 0.3393 1.1124 'International Tables Vol C Tables 4.2.6.8 and 6.1.1.4'
O O 0.0106 0.0060 'International Tables Vol C Tables 4.2.6.8 and 6.1.1.4'

loop_
_geom_angle_atom_site_label_1
_geom_angle_atom_site_label_2
_geom_angle_atom_site_label_3
_geom_angle
_geom_angle_site_symmetry_1
_geom_angle_site_symmetry_3
C2 C1 O1 111.3(6) . .
C2 C1 C6 120.5(6) . .
O1 C1 C6 128.2(5) . .
C1 C2 C3 111.3(8) . .
C2 C3 C4 127.9(7) . .
C5 C4 C3 120.9(7) . .
C5 C4 C18 111.7(9) . .
C3 C4 C18 127.3(8) . .
C4 C5 C6 113.0(8) . .
C5 C6 C7 108.9(7) . .
C5 C6 C1 126.4(6) . .
C7 C6 C1 124.6(5) . .
N1 C7 C6 109.1(5) . .
N1 C8 C9 102.3(5) . .
C10 C9 N2 123.1(8) . .
C10 C9 C8 112.6(8) . .
N2 C9 C8 124.2(5) . .
C9 C10 C11 108.9(9) . .
C10 C11 C12 127.7(8) . .
C13 C12 C11 119.4(10) . .
C12 C13 N2 113.9(9) . .
N1 C14 C15 107.9(5) . .
C14 C15 N3 123.7(6) . .
O4 Cl1 O2 118.1(5) . 3_565
O4 Cl1 O2 118.1(5) . .
O2 Cl1 O2 123.7(10) 3_565 .
O4 Cl1 O3 88.3(5) . 3_565
O2 Cl1 O3 80.9(7) 3_565 3_565
O2 Cl1 O3 100.8(7) . 3_565
O4 Cl1 O3 88.3(5) . .
O2 Cl1 O3 100.8(7) 3_565 .
O2 Cl1 O3 80.9(7) . .
O3 Cl1 O3 176.5(11) 3_565 .
C14 N1 C7 110.1(6) . .
C14 N1 C8 107.3(5) . .
C7 N1 C8 102.7(5) . .
C14 N1 Ni1 105.8(5) . .
C7 N1 Ni1 117.8(4) . .
C8 N1 Ni1 112.7(4) . .
C13 N2 C9 126.9(6) . .
C13 N2 Ni1 119.1(5) . .
C9 N2 Ni1 114.0(4) . .
C17 N3 C16 101.2(6) . .
C17 N3 C15 115.3(6) . .
C16 N3 C15 117.2(6) . .
C17 N3 Ni1 113.8(4) . .
C16 N3 Ni1 112.0(4) . .
C15 N3 Ni1 97.9(4) . .
N5 N4 Ni1 125.1(4) . .
N5 N4 Ni1 137.7(4) . 3_566
Ni1 N4 Ni1 96.00(19) . 3_566
N6 N5 N4 179.0(8) . .
O1 Ni1 N3 91.82(18) . .
O1 Ni1 N2 167.4(2) . .
N3 Ni1 N2 96.46(19) . .
O1 Ni1 N4 85.09(17) . .
N3 Ni1 N4 173.6(2) . .
N2 Ni1 N4 87.55(18) . .
O1 Ni1 N1 92.67(17) . .
N3 Ni1 N1 89.85(19) . .
N2 Ni1 N1 77.9(2) . .
N4 Ni1 N1 95.90(18) . .
O1 Ni1 N4 88.75(16) . 3_566
N3 Ni1 N4 91.73(19) . 3_566
N2 Ni1 N4 100.5(2) . 3_566
N4 Ni1 N4 82.61(19) . 3_566
N1 Ni1 N4 177.85(16) . 3_566
C1 O1 Ni1 122.7(4) . .

loop_
_geom_bond_atom_site_label_1
_geom_bond_atom_site_label_2
_geom_bond_distance
_geom_bond_site_symmetry_2
C1 C2 1.341(9) .
C1 O1 1.407(7) .
C1 C6 1.593(10) .
C2 C3 1.458(11) .
C3 C4 1.557(13) .
C4 C5 1.316(11) .
C4 C18 1.580(11) .
C5 C6 1.441(9) .
C6 C7 1.469(9) .
C7 N1 1.465(9) .
C8 N1 1.467(8) .
C8 C9 1.533(10) .
C9 C10 1.354(10) .
C9 N2 1.523(9) .
C10 C11 1.432(16) .
C11 C12 1.567(16) .
C12 C13 1.317(10) .
C13 N2 1.381(9) .
C14 N1 1.360(7) .
C14 C15 1.596(11) .
C15 N3 1.620(10) .
C16 N3 1.564(9) .
C17 N3 1.394(9) .
Cl1 O4 1.275(12) .
Cl1 O2 1.318(7) 3_565
Cl1 O2 1.318(7) .
Cl1 O3 1.620(16) 3_565
Cl1 O3 1.620(16) .
N1 Ni1 2.385(5) .
N2 Ni1 1.995(5) .
N3 Ni1 1.986(4) .
N4 N5 1.254(7) .
N4 Ni1 2.000(4) .
N4 Ni1 2.387(5) 3_566
N5 N6 1.209(8) .
Ni1 O1 1.926(4) .
Ni1 N4 2.387(5) 3_566
